data_7007751
loop_
_publ_author_name
'Casanova, Massimo'
'Zangrando, Ennio'
'Munini, Fabio'
'Iengo, Elisabetta'
'Alessio, Enzo'

_publ_section_title
;
 fac-[Re(CO)3(dmso-O)3](CF3SO3): a new versatile and efficient Re(I)
 precursor for the preparation of mono and polynuclear compounds
 containing fac-[Re(CO)3]+ fragments.
;
_journal_issue 42
_journal_name_full 'Dalton transactions (Cambridge, England : 2003)'
_journal_page_first 5033
_journal_page_last 5045
_journal_paper_doi 10.1039/b609853c
_journal_year 2006
_chemical_formula_moiety 'C23 H16 N4 O6 Re 1+, C F3 O3 S 1-, C H2 Cl2, 0.5(C4 H10 O)'
_chemical_formula_sum 'C27 H23 Cl2 F3 N4 O6.5 Re S'
_chemical_formula_weight 853.65
_chemical_name_common
;
mer-tricarbonyl-(4,4'-bipyridine,N)-(2,2'-bipyridine,N,N')-
rhenium(i) triflate dichloromethane diethylether
;
_chemical_name_systematic
;
mer-tricarbonyl-(4,4'-bipyridine,N)-(2,2'-bipyridine,N,N')-rhenium(I)
triflate dichloromethane diethylether
;
_space_group_IT_number 2
_symmetry_cell_setting triclinic
_symmetry_space_group_name_Hall '-P 1'
_symmetry_space_group_name_H-M 'P -1'
_atom_sites_solution_hydrogens geom
_atom_sites_solution_primary direct
_atom_sites_solution_secondary difmap
_audit_creation_method SHELXL-97
_cell_angle_alpha 93.86(2)
_cell_angle_beta 99.75(2)
_cell_angle_gamma 94.78(2)
_cell_formula_units_Z 2
_cell_length_a 8.350(2)
_cell_length_b 10.589(3)
_cell_length_c 17.861(4)
_cell_measurement_temperature 210(2)
_cell_volume 1545.7(7)
_computing_cell_refinement 'Denzo (Otwinowski & Minor 1997)'
_computing_data_collection 'Supergui (Nonius BV, 1997-2000)'
_computing_data_reduction 'Denzo and Scalepack (Otwinowski & Minor 1997)'
_computing_molecular_graphics 'Ortep3/windows (Farrugia,1997)'
_computing_publication_material 'Wingx 1.70.00 (Farrugia, 1999)'
_computing_structure_refinement 'SHELX97 (Sheldrick, 1998)'
_computing_structure_solution 'SHELX97 (Sheldrick, 1998)'
_diffrn_ambient_temperature 210(2)
_diffrn_detector_area_resol_mean 14
_diffrn_measured_fraction_theta_full 0.849
_diffrn_measured_fraction_theta_max 0.849
_diffrn_measurement_device_type KappaCCD2000
_diffrn_measurement_method 'CCD rotation images, thick slices'
_diffrn_radiation_monochromator 'vertically mounted graphite crystal'
_diffrn_radiation_source 'fine-focus sealed tube'
_diffrn_radiation_type CuK\a
_diffrn_radiation_wavelength 1.54178
_diffrn_reflns_av_R_equivalents 0.0376
_diffrn_reflns_av_sigmaI/netI 0.0346
_diffrn_reflns_limit_h_max 9
_diffrn_reflns_limit_h_min -9
_diffrn_reflns_limit_k_max 12
_diffrn_reflns_limit_k_min -12
_diffrn_reflns_limit_l_max 18
_diffrn_reflns_limit_l_min -19
_diffrn_reflns_number 16512
_diffrn_reflns_theta_full 64.87
_diffrn_reflns_theta_max 64.87
_diffrn_reflns_theta_min 2.52
_exptl_absorpt_coefficient_mu 10.514
_exptl_absorpt_correction_type none
_exptl_crystal_colour yellow
_exptl_crystal_density_diffrn 1.834
_exptl_crystal_density_method 'not measured'
_exptl_crystal_description prism
_exptl_crystal_F_000 834
_exptl_crystal_size_max 0.35
_exptl_crystal_size_mid 0.25
_exptl_crystal_size_min 0.25
_refine_diff_density_max 1.070
_refine_diff_density_min -0.807
_refine_diff_density_rms 0.112
_refine_ls_extinction_method none
_refine_ls_goodness_of_fit_ref 1.050
_refine_ls_hydrogen_treatment constr
_refine_ls_matrix_type full
_refine_ls_number_parameters 392
_refine_ls_number_reflns 4448
_refine_ls_number_restraints 2
_refine_ls_restrained_S_all 1.075
_refine_ls_R_factor_all 0.0453
_refine_ls_R_factor_gt 0.0436
_refine_ls_shift/su_max 0.000
_refine_ls_shift/su_mean 0.000
_refine_ls_structure_factor_coef Fsqd
_refine_ls_weighting_details 'calc w=1/[\s^2^(Fo^2^)+(0.0778P)^2^+3.1873P] where P=(Fo^2^+2Fc^2^)/3'
_refine_ls_weighting_scheme calc
_refine_ls_wR_factor_gt 0.1142
_refine_ls_wR_factor_ref 0.1165
_reflns_number_gt 4248
_reflns_number_total 4448
_reflns_threshold_expression >2sigma(I)
_cod_data_source_file b609853c.txt
_cod_data_source_block 7
_cod_original_cell_volume 1545.6(7)
_cod_original_formula_sum 'C27 H23 Cl2 F3 N4 O6.50 Re S'
_cod_database_code 7007751

loop_
_symmetry_equiv_pos_as_xyz
'x, y, z'
'-x, -y, -z'

loop_
_atom_site_label
_atom_site_type_symbol
_atom_site_fract_x
_atom_site_fract_y
_atom_site_fract_z
_atom_site_U_iso_or_equiv
_atom_site_adp_type
_atom_site_occupancy
_atom_site_symmetry_multiplicity
_atom_site_calc_flag
_atom_site_refinement_flags
_atom_site_disorder_assembly
_atom_site_disorder_group
Re Re 0.17494(3) 0.02611(2) 0.366313(14) 0.04070(15) Uani 1 1 d . . .
N1 N 0.3752(6) -0.0600(5) 0.3266(3) 0.0418(11) Uani 1 1 d . . .
N2 N 0.3275(6) 0.1819(5) 0.3330(3) 0.0424(11) Uani 1 1 d . . .
N3 N 0.0567(6) 0.0037(5) 0.2460(3) 0.0433(11) Uani 1 1 d . . .
N4 N -0.4121(14) -0.0801(9) -0.1289(4) 0.104(3) Uani 1 1 d . . .
C1 C 0.3929(8) -0.1874(6) 0.3249(4) 0.0501(15) Uani 1 1 d . . .
H1 H 0.3139 -0.2421 0.3415 0.060 Uiso 1 1 calc R . .
C2 C 0.5217(9) -0.2377(6) 0.2999(4) 0.0555(16) Uani 1 1 d . . .
H2 H 0.5296 -0.3258 0.2986 0.067 Uiso 1 1 calc R . .
C3 C 0.6405(9) -0.1583(6) 0.2765(4) 0.0544(16) Uani 1 1 d . . .
H3 H 0.7302 -0.1909 0.2592 0.065 Uiso 1 1 calc R . .
C4 C 0.6230(8) -0.0289(6) 0.2793(4) 0.0485(14) Uani 1 1 d . . .
H4 H 0.7018 0.0272 0.2636 0.058 Uiso 1 1 calc R . .
C5 C 0.4908(7) 0.0180(5) 0.3049(3) 0.0406(12) Uani 1 1 d . . .
C6 C 0.4637(7) 0.1537(5) 0.3084(3) 0.0422(13) Uani 1 1 d . . .
C7 C 0.5685(8) 0.2477(6) 0.2875(4) 0.0505(15) Uani 1 1 d . . .
H7 H 0.6652 0.2269 0.2713 0.061 Uiso 1 1 calc R . .
C8 C 0.5312(9) 0.3714(7) 0.2906(5) 0.0599(18) Uani 1 1 d . . .
H8 H 0.6021 0.4361 0.2769 0.072 Uiso 1 1 calc R . .
C9 C 0.3895(10) 0.3990(7) 0.3137(5) 0.0634(19) Uani 1 1 d . . .
H9 H 0.3603 0.4828 0.3145 0.076 Uiso 1 1 calc R . .
C10 C 0.2897(9) 0.3042(6) 0.3358(4) 0.0531(16) Uani 1 1 d . . .
H10 H 0.1940 0.3242 0.3532 0.064 Uiso 1 1 calc R . .
C11 C -0.0038(9) 0.1013(6) 0.2102(4) 0.0537(16) Uani 1 1 d . . .
H11 H 0.0155 0.1829 0.2361 0.064 Uiso 1 1 calc R . .
C12 C -0.0921(10) 0.0880(6) 0.1378(4) 0.0607(18) Uani 1 1 d . . .
H12 H -0.1323 0.1597 0.1156 0.073 Uiso 1 1 calc R . .
C13 C -0.1231(8) -0.0298(6) 0.0966(4) 0.0495(14) Uani 1 1 d . . .
C14 C -0.0591(9) -0.1299(6) 0.1337(4) 0.0565(17) Uani 1 1 d . . .
H14 H -0.0768 -0.2123 0.1088 0.068 Uiso 1 1 calc R . .
C15 C 0.0296(9) -0.1104(6) 0.2060(4) 0.0548(17) Uani 1 1 d . . .
H15 H 0.0736 -0.1803 0.2288 0.066 Uiso 1 1 calc R . .
C16 C -0.356(2) -0.1711(13) -0.0918(8) 0.133(5) Uani 1 1 d . . .
H16 H -0.3853 -0.2538 -0.1153 0.160 Uiso 1 1 calc R . .
C17 C -0.2567(18) -0.1608(11) -0.0207(7) 0.116(4) Uani 1 1 d . . .
H17 H -0.2149 -0.2334 -0.0005 0.139 Uiso 1 1 calc R . .
C18 C -0.2210(10) -0.0490(7) 0.0186(4) 0.0594(17) Uani 1 1 d . . .
C19 C -0.2773(14) 0.0504(10) -0.0195(6) 0.097(3) Uani 1 1 d . . .
H19 H -0.2510 0.1343 0.0025 0.116 Uiso 1 1 calc R . .
C20 C -0.3744(16) 0.0258(12) -0.0917(7) 0.104(3) Uani 1 1 d . . .
H20 H -0.4160 0.0963 -0.1148 0.125 Uiso 1 1 calc R . .
O1 O -0.1016(7) 0.1747(6) 0.4103(3) 0.0708(14) Uani 1 1 d . . .
O2 O -0.0188(7) -0.2137(5) 0.4050(3) 0.0686(14) Uani 1 1 d . . .
O3 O 0.3440(7) 0.0614(6) 0.5338(3) 0.0686(14) Uani 1 1 d . . .
C21 C 0.0062(9) 0.1213(7) 0.3945(4) 0.0550(17) Uani 1 1 d . . .
C22 C 0.0515(9) -0.1265(7) 0.3900(4) 0.0540(16) Uani 1 1 d . . .
C23 C 0.2835(9) 0.0465(6) 0.4710(4) 0.0511(16) Uani 1 1 d . . .
S1 S 0.9481(2) 0.51886(17) 0.23631(16) 0.0749(6) Uani 1 1 d . . .
O4 O 0.8078(8) 0.5913(5) 0.2279(5) 0.092(2) Uani 1 1 d . . .
O5 O 0.9302(8) 0.4012(6) 0.2691(5) 0.103(3) Uani 1 1 d . . .
O6 O 1.1010(8) 0.5936(6) 0.2600(6) 0.102(2) Uani 1 1 d . . .
C24 C 0.9529(17) 0.4632(9) 0.1370(9) 0.117(4) Uani 1 1 d . . .
F1 F 0.9681(15) 0.5560(7) 0.0951(5) 0.159(4) Uani 1 1 d . . .
F2 F 0.8139(13) 0.3900(7) 0.1096(6) 0.163(4) Uani 1 1 d . . .
F3 F 1.0773(12) 0.3920(6) 0.1361(6) 0.147(3) Uani 1 1 d . . .
C25 C 0.2119(17) 0.5800(12) 0.4997(11) 0.137(6) Uani 1 1 d . . .
H25A H 0.1477 0.6215 0.5336 0.164 Uiso 1 1 calc R . .
H25B H 0.1455 0.5697 0.4485 0.164 Uiso 1 1 calc R . .
Cl1 Cl 0.2398(5) 0.4347(3) 0.5281(2) 0.1222(11) Uani 1 1 d . . .
Cl2 Cl 0.3815(4) 0.6817(3) 0.49681(19) 0.1102(10) Uani 1 1 d . . .
O7 O 0.5000 0.5000 0.0000 0.120(4) Uiso 1 2 d S . 1
C26 C 0.570(4) 0.506(3) -0.0585(17) 0.132(9) Uiso 0.50 1 d PD A 1
C27 C 0.601(3) 0.394(2) -0.1049(12) 0.169(7) Uiso 1 1 d D A 1
C26A C 0.502(4) 0.396(3) -0.0445(17) 0.138(10) Uiso 0.50 1 d PD B 2

loop_
_atom_site_aniso_label
_atom_site_aniso_U_11
_atom_site_aniso_U_22
_atom_site_aniso_U_33
_atom_site_aniso_U_23
_atom_site_aniso_U_13
_atom_site_aniso_U_12
Re 0.03953(19) 0.03795(19) 0.0432(2) 0.00533(12) 0.00257(12) 0.00368(11)
N1 0.046(3) 0.037(3) 0.042(3) 0.003(2) 0.006(2) 0.009(2)
N2 0.042(3) 0.037(3) 0.048(3) 0.007(2) 0.007(2) -0.001(2)
N3 0.043(3) 0.035(2) 0.052(3) 0.011(2) 0.003(2) 0.003(2)
N4 0.146(8) 0.102(6) 0.055(4) -0.006(4) -0.022(5) 0.048(6)
C1 0.053(4) 0.035(3) 0.059(4) 0.003(3) 0.001(3) 0.001(3)
C2 0.063(4) 0.036(3) 0.066(4) 0.002(3) 0.004(3) 0.009(3)
C3 0.055(4) 0.050(4) 0.058(4) 0.002(3) 0.006(3) 0.015(3)
C4 0.052(3) 0.046(3) 0.048(4) 0.006(3) 0.007(3) 0.009(3)
C5 0.040(3) 0.037(3) 0.042(3) 0.005(2) -0.001(2) 0.001(2)
C6 0.044(3) 0.037(3) 0.042(3) 0.004(2) -0.001(2) 0.002(2)
C7 0.049(3) 0.046(3) 0.055(4) 0.010(3) 0.008(3) -0.002(3)
C8 0.055(4) 0.043(3) 0.080(5) 0.008(3) 0.010(3) -0.002(3)
C9 0.067(4) 0.038(3) 0.084(5) 0.004(3) 0.010(4) 0.008(3)
C10 0.055(4) 0.032(3) 0.071(5) 0.002(3) 0.008(3) 0.004(3)
C11 0.070(4) 0.036(3) 0.050(4) 0.001(3) -0.005(3) 0.007(3)
C12 0.081(5) 0.040(3) 0.060(4) 0.012(3) 0.000(4) 0.015(3)
C13 0.050(3) 0.048(3) 0.052(4) 0.010(3) 0.009(3) 0.007(3)
C14 0.074(4) 0.039(3) 0.052(4) 0.005(3) -0.004(3) 0.007(3)
C15 0.068(4) 0.034(3) 0.057(4) 0.009(3) -0.006(3) 0.009(3)
C16 0.171(9) 0.105(7) 0.102(7) -0.017(6) -0.045(6) 0.047(7)
C17 0.158(8) 0.085(6) 0.087(6) -0.011(5) -0.038(6) 0.049(6)
C18 0.066(4) 0.057(4) 0.054(4) 0.006(3) 0.002(3) 0.016(3)
C19 0.118(7) 0.077(5) 0.082(6) 0.016(4) -0.028(5) 0.011(5)
C20 0.121(7) 0.094(6) 0.088(6) 0.023(5) -0.019(5) 0.019(6)
O1 0.060(3) 0.074(3) 0.082(4) -0.001(3) 0.017(3) 0.025(3)
O2 0.068(3) 0.055(3) 0.081(4) 0.023(3) 0.010(3) -0.013(3)
O3 0.069(3) 0.086(4) 0.044(3) 0.003(2) -0.004(2) 0.003(3)
C21 0.052(4) 0.057(4) 0.052(4) 0.000(3) -0.001(3) 0.004(3)
C22 0.055(4) 0.061(4) 0.046(4) 0.008(3) 0.005(3) 0.012(3)
C23 0.051(4) 0.049(4) 0.049(4) 0.001(3) -0.002(3) 0.005(3)
S1 0.0569(10) 0.0385(9) 0.1290(19) 0.0110(10) 0.0115(11) 0.0090(7)
O4 0.069(4) 0.054(3) 0.153(6) 0.012(4) 0.013(4) 0.022(3)
O5 0.071(4) 0.060(4) 0.183(8) 0.043(4) 0.024(4) 0.016(3)
O6 0.063(4) 0.055(3) 0.181(8) -0.002(4) 0.006(4) 0.002(3)
C24 0.127(10) 0.045(5) 0.176(13) 0.007(6) 0.015(9) 0.023(6)
F1 0.264(11) 0.083(5) 0.149(7) 0.022(4) 0.067(7) 0.065(6)
F2 0.176(8) 0.080(4) 0.203(9) -0.032(5) -0.044(7) 0.028(5)
F3 0.181(8) 0.076(4) 0.207(9) 0.009(5) 0.081(7) 0.056(5)
C25 0.109(9) 0.084(8) 0.226(18) 0.025(9) 0.042(10) 0.017(7)
Cl1 0.145(3) 0.0873(18) 0.130(3) 0.0170(17) 0.017(2) -0.0007(18)
Cl2 0.0938(18) 0.123(2) 0.109(2) 0.0401(17) 0.0046(15) -0.0119(16)

loop_
_atom_type_symbol
_atom_type_description
_atom_type_scat_dispersion_real
_atom_type_scat_dispersion_imag
_atom_type_scat_source
C C 0.0181 0.0091 'International Tables Vol C Tables 4.2.6.8 and 6.1.1.4'
H H 0.0000 0.0000 'International Tables Vol C Tables 4.2.6.8 and 6.1.1.4'
N N 0.0311 0.0180 'International Tables Vol C Tables 4.2.6.8 and 6.1.1.4'
O O 0.0492 0.0322 'International Tables Vol C Tables 4.2.6.8 and 6.1.1.4'
F F 0.0727 0.0534 'International Tables Vol C Tables 4.2.6.8 and 6.1.1.4'
Re Re -5.2083 5.8923 'International Tables Vol C Tables 4.2.6.8 and 6.1.1.4'
S S 0.3331 0.5567 'International Tables Vol C Tables 4.2.6.8 and 6.1.1.4'
Cl Cl 0.3639 0.7018 'International Tables Vol C Tables 4.2.6.8 and 6.1.1.4'

loop_
_geom_angle_atom_site_label_1
_geom_angle_atom_site_label_2
_geom_angle_atom_site_label_3
_geom_angle
_geom_angle_site_symmetry_1
_geom_angle_site_symmetry_3
_geom_angle_publ_flag
C21 Re C23 89.0(3) . . ?
C21 Re C22 87.7(3) . . ?
C23 Re C22 88.3(3) . . ?
C21 Re N1 172.4(3) . . ?
C23 Re N1 93.6(3) . . ?
C22 Re N1 99.5(3) . . ?
C21 Re N2 98.5(3) . . ?
C23 Re N2 93.6(3) . . ?
C22 Re N2 173.5(2) . . ?
N1 Re N2 74.27(19) . . ?
C21 Re N3 92.1(3) . . ?
C23 Re N3 178.7(2) . . ?
C22 Re N3 92.6(2) . . ?
N1 Re N3 85.3(2) . . ?
N2 Re N3 85.41(19) . . ?
C5 N1 C1 118.6(5) . . ?
C5 N1 Re 117.3(4) . . ?
C1 N1 Re 124.0(4) . . ?
C6 N2 C10 119.5(5) . . ?
C6 N2 Re 117.4(4) . . ?
C10 N2 Re 123.1(5) . . ?
C11 N3 C15 116.2(6) . . ?
C11 N3 Re 121.8(4) . . ?
C15 N3 Re 121.8(4) . . ?
C20 N4 C16 112.1(9) . . ?
C2 C1 N1 122.1(6) . . ?
C1 C2 C3 119.7(6) . . ?
C2 C3 C4 118.0(6) . . ?
C5 C4 C3 120.5(6) . . ?
N1 C5 C4 121.1(5) . . ?
N1 C5 C6 115.5(5) . . ?
C4 C5 C6 123.3(6) . . ?
N2 C6 C7 120.9(6) . . ?
N2 C6 C5 115.3(5) . . ?
C7 C6 C5 123.8(6) . . ?
C8 C7 C6 119.8(7) . . ?
C9 C8 C7 119.0(7) . . ?
C8 C9 C10 119.9(7) . . ?
N2 C10 C9 120.9(7) . . ?
N3 C11 C12 123.2(6) . . ?
C11 C12 C13 120.9(6) . . ?
C14 C13 C12 115.6(6) . . ?
C14 C13 C18 121.7(6) . . ?
C12 C13 C18 122.7(6) . . ?
C15 C14 C13 120.9(6) . . ?
N3 C15 C14 123.2(6) . . ?
N4 C16 C17 127.1(12) . . ?
C18 C17 C16 120.0(10) . . ?
C17 C18 C19 114.3(8) . . ?
C17 C18 C13 123.8(7) . . ?
C19 C18 C13 121.8(7) . . ?
C18 C19 C20 119.2(10) . . ?
N4 C20 C19 127.0(10) . . ?
O1 C21 Re 177.0(7) . . ?
O2 C22 Re 178.8(7) . . ?
O3 C23 Re 177.6(6) . . ?
O5 S1 O6 116.3(5) . . ?
O5 S1 O4 116.4(4) . . ?
O6 S1 O4 114.4(4) . . ?
O5 S1 C24 100.8(5) . . ?
O6 S1 C24 103.6(6) . . ?
O4 S1 C24 102.1(5) . . ?
F1 C24 F3 109.7(13) . . ?
F1 C24 F2 109.8(13) . . ?
F3 C24 F2 108.3(9) . . ?
F1 C24 S1 112.0(8) . . ?
F3 C24 S1 108.7(10) . . ?
F2 C24 S1 108.1(11) . . ?
Cl1 C25 Cl2 118.1(8) . . ?
C26 O7 C26 180(3) 2_665 . ?
O7 C26 C27 124(2) . . ?

loop_
_geom_bond_atom_site_label_1
_geom_bond_atom_site_label_2
_geom_bond_distance
_geom_bond_site_symmetry_2
_geom_bond_publ_flag
Re C21 1.914(8) . ?
Re C23 1.925(7) . ?
Re C22 1.953(8) . ?
Re N1 2.168(5) . ?
Re N2 2.176(5) . ?
Re N3 2.196(5) . ?
N1 C5 1.343(8) . ?
N1 C1 1.368(8) . ?
N2 C6 1.336(8) . ?
N2 C10 1.358(8) . ?
N3 C11 1.342(8) . ?
N3 C15 1.343(8) . ?
N4 C20 1.252(14) . ?
N4 C16 1.282(15) . ?
C1 C2 1.366(10) . ?
C2 C3 1.384(11) . ?
C3 C4 1.388(9) . ?
C4 C5 1.381(9) . ?
C5 C6 1.472(8) . ?
C6 C7 1.382(9) . ?
C7 C8 1.371(10) . ?
C8 C9 1.365(11) . ?
C9 C10 1.372(11) . ?
C11 C12 1.368(10) . ?
C12 C13 1.387(10) . ?
C13 C14 1.384(9) . ?
C13 C18 1.482(10) . ?
C14 C15 1.370(10) . ?
C16 C17 1.385(15) . ?
C17 C18 1.320(13) . ?
C18 C19 1.365(12) . ?
C19 C20 1.397(14) . ?
O1 C21 1.166(9) . ?
O2 C22 1.125(9) . ?
O3 C23 1.143(8) . ?
S1 O5 1.419(7) . ?
S1 O6 1.428(7) . ?
S1 O4 1.446(6) . ?
S1 C24 1.839(16) . ?
C24 F1 1.285(15) . ?
C24 F3 1.335(14) . ?
C24 F2 1.339(15) . ?
C25 Cl1 1.675(13) . ?
C25 Cl2 1.716(14) . ?
O7 C26 1.28(3) 2_665 ?
O7 C26 1.28(3) . ?
C26 C27 1.461(18) . ?

loop_
_geom_torsion_atom_site_label_1
_geom_torsion_atom_site_label_2
_geom_torsion_atom_site_label_3
_geom_torsion_atom_site_label_4
_geom_torsion
_geom_torsion_site_symmetry_1
_geom_torsion_site_symmetry_2
_geom_torsion_site_symmetry_3
_geom_torsion_site_symmetry_4
_geom_torsion_publ_flag
C21 Re N1 C5 19.1(19) . . . . ?
C23 Re N1 C5 -90.6(5) . . . . ?
C22 Re N1 C5 -179.5(5) . . . . ?
N2 Re N1 C5 2.1(4) . . . . ?
N3 Re N1 C5 88.7(4) . . . . ?
C21 Re N1 C1 -163.1(16) . . . . ?
C23 Re N1 C1 87.2(5) . . . . ?
C22 Re N1 C1 -1.7(5) . . . . ?
N2 Re N1 C1 179.9(5) . . . . ?
N3 Re N1 C1 -93.5(5) . . . . ?
C21 Re N2 C6 -179.8(5) . . . . ?
C23 Re N2 C6 90.7(5) . . . . ?
C22 Re N2 C6 -16(2) . . . . ?
N1 Re N2 C6 -2.0(4) . . . . ?
N3 Re N2 C6 -88.4(5) . . . . ?
C21 Re N2 C10 -0.2(6) . . . . ?
C23 Re N2 C10 -89.7(6) . . . . ?
C22 Re N2 C10 163.2(19) . . . . ?
N1 Re N2 C10 177.6(6) . . . . ?
N3 Re N2 C10 91.2(5) . . . . ?
C21 Re N3 C11 45.1(6) . . . . ?
C23 Re N3 C11 -94(9) . . . . ?
C22 Re N3 C11 132.9(6) . . . . ?
N1 Re N3 C11 -127.8(6) . . . . ?
N2 Re N3 C11 -53.3(5) . . . . ?
C21 Re N3 C15 -129.7(6) . . . . ?
C23 Re N3 C15 91(9) . . . . ?
C22 Re N3 C15 -41.9(6) . . . . ?
N1 Re N3 C15 57.5(5) . . . . ?
N2 Re N3 C15 132.0(6) . . . . ?
C5 N1 C1 C2 -1.8(10) . . . . ?
Re N1 C1 C2 -179.6(5) . . . . ?
N1 C1 C2 C3 1.0(11) . . . . ?
C1 C2 C3 C4 -0.2(10) . . . . ?
C2 C3 C4 C5 0.1(10) . . . . ?
C1 N1 C5 C4 1.7(9) . . . . ?
Re N1 C5 C4 179.6(4) . . . . ?
C1 N1 C5 C6 -179.9(5) . . . . ?
Re N1 C5 C6 -1.9(7) . . . . ?
C3 C4 C5 N1 -0.9(10) . . . . ?
C3 C4 C5 C6 -179.2(6) . . . . ?
C10 N2 C6 C7 1.6(9) . . . . ?
Re N2 C6 C7 -178.8(5) . . . . ?
C10 N2 C6 C5 -177.9(6) . . . . ?
Re N2 C6 C5 1.7(7) . . . . ?
N1 C5 C6 N2 0.1(8) . . . . ?
C4 C5 C6 N2 178.5(6) . . . . ?
N1 C5 C6 C7 -179.3(6) . . . . ?
C4 C5 C6 C7 -0.9(9) . . . . ?
N2 C6 C7 C8 -1.3(10) . . . . ?
C5 C6 C7 C8 178.1(6) . . . . ?
C6 C7 C8 C9 -0.5(11) . . . . ?
C7 C8 C9 C10 2.1(12) . . . . ?
C6 N2 C10 C9 0.0(10) . . . . ?
Re N2 C10 C9 -179.6(6) . . . . ?
C8 C9 C10 N2 -1.9(12) . . . . ?
C15 N3 C11 C12 1.6(11) . . . . ?
Re N3 C11 C12 -173.4(6) . . . . ?
N3 C11 C12 C13 -0.5(12) . . . . ?
C11 C12 C13 C14 -0.1(11) . . . . ?
C11 C12 C13 C18 178.8(7) . . . . ?
C12 C13 C14 C15 -0.5(11) . . . . ?
C18 C13 C14 C15 -179.3(7) . . . . ?
C11 N3 C15 C14 -2.2(11) . . . . ?
Re N3 C15 C14 172.8(6) . . . . ?
C13 C14 C15 N3 1.7(12) . . . . ?
C20 N4 C16 C17 -4(3) . . . . ?
N4 C16 C17 C18 5(3) . . . . ?
C16 C17 C18 C19 -5(2) . . . . ?
C16 C17 C18 C13 176.7(13) . . . . ?
C14 C13 C18 C17 1.1(14) . . . . ?
C12 C13 C18 C17 -177.7(11) . . . . ?
C14 C13 C18 C19 -176.6(10) . . . . ?
C12 C13 C18 C19 4.6(13) . . . . ?
C17 C18 C19 C20 4.6(18) . . . . ?
C13 C18 C19 C20 -177.4(10) . . . . ?
C16 N4 C20 C19 3(2) . . . . ?
C18 C19 C20 N4 -4(2) . . . . ?
C23 Re C21 O1 -126(13) . . . . ?
C22 Re C21 O1 -37(13) . . . . ?
N1 Re C21 O1 124(13) . . . . ?
N2 Re C21 O1 141(13) . . . . ?
N3 Re C21 O1 55(13) . . . . ?
C21 Re C22 O2 -73(31) . . . . ?
C23 Re C22 O2 16(31) . . . . ?
N1 Re C22 O2 110(31) . . . . ?
N2 Re C22 O2 124(30) . . . . ?
N3 Re C22 O2 -165(31) . . . . ?
C21 Re C23 O3 -7(16) . . . . ?
C22 Re C23 O3 -95(16) . . . . ?
N1 Re C23 O3 166(16) . . . . ?
N2 Re C23 O3 92(16) . . . . ?
N3 Re C23 O3 132(14) . . . . ?
O5 S1 C24 F1 179.7(10) . . . . ?
O6 S1 C24 F1 -59.6(11) . . . . ?
O4 S1 C24 F1 59.5(11) . . . . ?
O5 S1 C24 F3 -58.9(9) . . . . ?
O6 S1 C24 F3 61.8(9) . . . . ?
O4 S1 C24 F3 -179.1(8) . . . . ?
O5 S1 C24 F2 58.6(8) . . . . ?
O6 S1 C24 F2 179.2(7) . . . . ?
O4 S1 C24 F2 -61.7(8) . . . . ?
C26 O7 C26 C27 0(2) 2_665 . . . ?
